data_7015442
loop_
_publ_author_name
'Mason, Kevin'
'Gass, Ian A.'
'White, Fraser J.'
'Papaefstathiou, Giannis S.'
'Brechin, Euan K.'
'Tasker, Peter A.'

_publ_section_title
;
 Hexa- and octanuclear iron(III) salicylaldoxime clusters.
;
_journal_issue 12
_journal_name_full 'Dalton transactions (Cambridge, England : 2003)'
_journal_page_first 2875
_journal_page_last 2881
_journal_paper_doi 10.1039/c0dt01593h
_journal_volume 40
_journal_year 2011
_chemical_compound_source 'Ian gass'
_chemical_formula_moiety '[C69 H87 Fe8 N7 O27] 4[CH3OH]'
_chemical_formula_sum 'C73 H103 Fe8 N7 O31'
_chemical_formula_weight 2021.43
_space_group_IT_number 2
_symmetry_cell_setting triclinic
_symmetry_space_group_name_Hall '-P 1'
_symmetry_space_group_name_H-M 'P -1'
_atom_sites_solution_hydrogens geom
_atom_sites_solution_primary direct
_audit_creation_date 06-11-12
_audit_creation_method CRYSTALS_ver_12.84
_cell_angle_alpha 108.435(2)
_cell_angle_beta 98.275(2)
_cell_angle_gamma 105.150(2)
_cell_formula_units_Z 2
_cell_length_a 16.2363(5)
_cell_length_b 17.6493(6)
_cell_length_c 18.6823(6)
_cell_measurement_reflns_used 5841
_cell_measurement_temperature 150
_cell_measurement_theta_max 24
_cell_measurement_theta_min 2
_cell_volume 4749.9(3)
_computing_cell_refinement 'SAINT (Siemens ,1995)'
_computing_data_collection 'SMART (Siemens, 1993)'
_computing_data_reduction 'SAINT (Siemens ,1995)'
_computing_molecular_graphics 'CAMERON (Watkin et al., 1996)'
_computing_publication_material 'CRYSTALS (Betteridge et al., 2003)'
_computing_structure_refinement 'CRYSTALS (Betteridge et al., 2003)'
_computing_structure_solution 'SHELXS 86 (Sheldrick, 1986)'
_diffrn_ambient_temperature 150
_diffrn_measured_fraction_theta_full 0.995
_diffrn_measured_fraction_theta_max 0.952
_diffrn_measurement_device_type 'Bruker SMART'
_diffrn_measurement_method \w
_diffrn_radiation_monochromator graphite
_diffrn_radiation_type 'Mo K\a'
_diffrn_radiation_wavelength 0.71073
_diffrn_reflns_av_R_equivalents 0.094
_diffrn_reflns_limit_h_max 22
_diffrn_reflns_limit_h_min -23
_diffrn_reflns_limit_k_max 23
_diffrn_reflns_limit_k_min -25
_diffrn_reflns_limit_l_max 26
_diffrn_reflns_limit_l_min -26
_diffrn_reflns_number 113796
_diffrn_reflns_theta_full 28.133
_diffrn_reflns_theta_max 30.579
_diffrn_reflns_theta_min 1.390
_diffrn_standards_number 0
_exptl_absorpt_coefficient_mu 1.262
_exptl_absorpt_correction_T_max 0.79
_exptl_absorpt_correction_T_min 0.55
_exptl_absorpt_correction_type multi-scan
_exptl_absorpt_process_details 'SADABS (Siemens, 1996)'
_exptl_crystal_colour black
_exptl_crystal_density_diffrn 1.41
_exptl_crystal_description block
_exptl_crystal_F_000 1948
_exptl_crystal_recrystallization_method
;
grown from methanol
;
_exptl_crystal_size_max 0.28
_exptl_crystal_size_mid 0.27
_exptl_crystal_size_min 0.19
_refine_diff_density_max 1.80
_refine_diff_density_min -1.29
_refine_ls_extinction_method None
_refine_ls_goodness_of_fit_ref 0.6171
_refine_ls_hydrogen_treatment mixed
_refine_ls_matrix_type full
_refine_ls_number_parameters 1000
_refine_ls_number_reflns 19878
_refine_ls_number_restraints 42
_refine_ls_R_factor_all 0.1049
_refine_ls_R_factor_gt 0.0500
_refine_ls_shift/su_max 0.000470
_refine_ls_structure_factor_coef Fsqd
_refine_ls_weighting_details
;
Method= Quasi-Unit weights
W = 1.0 or 1./2F
;
_refine_ls_weighting_scheme calc
_refine_ls_wR_factor_all 0.1600
_refine_ls_wR_factor_gt 0.1088
_refine_ls_wR_factor_ref 0.1600
_reflns_limit_h_max 22
_reflns_limit_h_min -23
_reflns_limit_k_max 23
_reflns_limit_k_min -25
_reflns_limit_l_max 26
_reflns_limit_l_min 0
_reflns_number_gt 9803
_reflns_number_total 27792
_reflns_threshold_expression I>2.0\s(I)
_oxford_diffrn_Wilson_B_factor 0.00
_oxford_diffrn_Wilson_scale 0.00
_oxford_refine_ls_scale 0.17871(6)
_oxford_structure_analysis_title 'eb6103 in P-1'
_cod_data_source_file c0dt01593h.txt
_cod_data_source_block CRYSTALS_cif
_cod_depositor_comments
;
The following automatic conversions were performed:
'_symmetry_cell_setting' value 'Triclinic' changed to 'triclinic'
according to '/home/saulius/struct/CIF-dictionaries/cif_core.dic'
dictionary named 'cif_core.dic' version 2.4.1 from 2010-06-29.

Automatic conversion script
Id: cif_fix_enum 1555 2011-01-17 13:19:09Z saulius 
;
_cod_original_sg_symbol_H-M 'P -1 '
_cod_database_code 7015442

loop_
_symmetry_equiv_pos_as_xyz
x,y,z
-x,-y,-z

loop_
_atom_site_label
_atom_site_type_symbol
_atom_site_fract_x
_atom_site_fract_y
_atom_site_fract_z
_atom_site_U_iso_or_equiv
_atom_site_occupancy
_atom_site_adp_type
_atom_site_refinement_flags_posn
_atom_site_refinement_flags_adp
_atom_site_refinement_flags_occupancy
_atom_site_disorder_assembly
_atom_site_disorder_group
_atom_site_attached_hydrogens
Fe1 Fe 0.36907(5) 0.60318(5) 0.31562(5) 0.0296 1.0000 Uani . . . . . .
Fe2 Fe 0.29227(5) 0.67023(6) 0.21368(5) 0.0309 1.0000 Uani . . . . . .
Fe3 Fe 0.48331(5) 0.78410(5) 0.26942(5) 0.0321 1.0000 Uani . . . . . .
Fe4 Fe 0.48414(5) 0.59082(5) 0.19679(5) 0.0301 1.0000 Uani . . . . . .
Fe5 Fe 0.25474(5) 0.48888(6) 0.10524(5) 0.0316 1.0000 Uani . . . . . .
Fe6 Fe 0.17717(5) 0.47942(6) 0.25367(5) 0.0311 1.0000 Uani . . . . . .
Fe7 Fe 0.18716(5) 0.69363(6) 0.33584(5) 0.0327 1.0000 Uani . . . . . .
Fe8 Fe 0.39102(5) 0.78269(6) 0.43099(5) 0.0317 1.0000 Uani . . . . . .
C18 C 0.2654(4) 0.8825(4) 0.4117(3) 0.0406 1.0000 Uani . . . . . .
C28 C 0.2525(5) 0.9668(5) 0.4331(5) 0.0650 1.0000 Uani . . . . . .
O118 O 0.2019(3) 0.8192(3) 0.3662(2) 0.0420 1.0000 Uani . . . . . .
O128 O 0.3393(3) 0.8797(3) 0.4423(2) 0.0391 1.0000 Uani . . . . . .
C19 C 0.0611(4) 0.4324(4) 0.0901(3) 0.0374 1.0000 Uani . . . . . .
C29 C -0.0320(4) 0.3969(5) 0.0411(4) 0.0506 1.0000 Uani . . . . . .
O119 O 0.0715(3) 0.4384(3) 0.1596(2) 0.0374 1.0000 Uani . . . . . .
O129 O 0.1215(3) 0.4540(3) 0.0583(2) 0.0402 1.0000 Uani . . . . . .
N17 N 0.2605(3) 0.4667(3) -0.0212(3) 0.0385 1.0000 Uani . . . . . .
C217 C 0.3551(4) 0.4772(4) -0.0231(4) 0.0388 1.0000 Uani . . . . . .
C227 C 0.3975(4) 0.4568(4) 0.0424(3) 0.0377 1.0000 Uani . . . . . .
O237 O 0.3824(3) 0.5064(3) 0.1128(2) 0.0364 1.0000 Uani . . . . . .
C317 C 0.2350(4) 0.5368(4) -0.0341(4) 0.0425 1.0000 Uani . . . . . .
C327 C 0.2774(4) 0.6198(4) 0.0354(4) 0.0407 1.0000 Uani . . . . . .
O337 O 0.2617(3) 0.6039(3) 0.1024(2) 0.0343 1.0000 Uani . . . . . .
C417 C 0.2009(4) 0.3861(5) -0.0823(4) 0.0479 1.0000 Uani . . . . . .
C427 C 0.2197(6) 0.3084(5) -0.0788(4) 0.0616 1.0000 Uani . . . . . .
O437 O 0.1533(5) 0.2381(4) -0.1394(4) 0.0900 1.0000 Uani . . . . . .
N16 N 0.0429(3) 0.6815(4) 0.2984(3) 0.0402 1.0000 Uani . . . . . .
C216 C -0.0078(4) 0.5897(4) 0.2747(4) 0.0408 1.0000 Uani . . . . . .
C226 C 0.0430(4) 0.5491(4) 0.3158(4) 0.0421 1.0000 Uani . . . . . .
O236 O 0.1297(3) 0.5699(3) 0.3044(2) 0.0366 1.0000 Uani . . . . . .
C316 C 0.0421(4) 0.7062(5) 0.2289(4) 0.0437 1.0000 Uani . . . . . .
C326 C 0.0974(4) 0.6689(5) 0.1776(3) 0.0399 1.0000 Uani . . . . . .
O336 O 0.1820(2) 0.6889(3) 0.2262(2) 0.0360 1.0000 Uani . . . . . .
C416 C 0.0030(4) 0.7367(5) 0.3516(4) 0.0472 1.0000 Uani . . . . . .
C426 C -0.0016(4) 0.7267(5) 0.4275(4) 0.0535 1.0000 Uani . . . . . .
O436 O 0.0779(3) 0.7726(4) 0.4875(3) 0.0680 1.0000 Uani . . . . . .
N15 N 0.5122(3) 0.9222(4) 0.2864(3) 0.0417 1.0000 Uani . . . . . .
C215 C 0.4345(5) 0.9207(5) 0.2320(4) 0.0486 1.0000 Uani . . . . . .
C225 C 0.3506(4) 0.8604(4) 0.2335(4) 0.0460 1.0000 Uani . . . . . .
O235 O 0.3610(3) 0.7801(3) 0.2202(2) 0.0364 1.0000 Uani . . . . . .
C315 C 0.5139(5) 0.9681(4) 0.3699(4) 0.0460 1.0000 Uani . . . . . .
C325 C 0.5328(4) 0.9178(4) 0.4167(4) 0.0390 1.0000 Uani . . . . . .
O335 O 0.4731(3) 0.8334(3) 0.3784(2) 0.0337 1.0000 Uani . . . . . .
C415 C 0.5929(5) 0.9646(4) 0.2667(4) 0.0496 1.0000 Uani . . . . . .
C425 C 0.6781(5) 0.9684(5) 0.3165(5) 0.0563 1.0000 Uani . . . . . .
O435 O 0.7479(4) 1.0009(4) 0.2844(4) 0.0711 1.0000 Uani . . . . . .
N14 N 0.4499(3) 0.5379(3) 0.4232(3) 0.0376 1.0000 Uani . . . . . .
C214 C 0.5036(4) 0.6178(4) 0.4841(3) 0.0384 1.0000 Uani . . . . . .
C224 C 0.5215(4) 0.6861(4) 0.4521(3) 0.0329 1.0000 Uani . . . . . .
O234 O 0.4394(2) 0.6879(3) 0.4149(2) 0.0326 1.0000 Uani . . . . . .
C314 C 0.4945(4) 0.4915(4) 0.3719(4) 0.0370 1.0000 Uani . . . . . .
C324 C 0.4501(4) 0.4689(4) 0.2874(4) 0.0374 1.0000 Uani . . . . . .
O334 O 0.4467(3) 0.5430(3) 0.2751(2) 0.0318 1.0000 Uani . . . . . .
C414 C 0.3691(4) 0.4907(4) 0.4362(4) 0.0394 1.0000 Uani . . . . . .
C424 C 0.2956(4) 0.5251(4) 0.4195(3) 0.0345 1.0000 Uani . . . . . .
O434 O 0.2841(2) 0.5242(3) 0.3423(2) 0.0322 1.0000 Uani . . . . . .
O13 O 0.1154(3) 0.3966(3) 0.2913(3) 0.0386 1.0000 Uani . . . . . .
C23 C 0.1498(4) 0.3452(4) 0.3140(4) 0.0394 1.0000 Uani . . . . . .
C33 C 0.1335(4) 0.3305(4) 0.3809(4) 0.0449 1.0000 Uani . . . . . .
C43 C 0.1708(5) 0.2817(5) 0.4103(5) 0.0567 1.0000 Uani . . . . . .
C53 C 0.2261(6) 0.2444(5) 0.3729(5) 0.0650 1.0000 Uani . . . . . .
C63 C 0.2404(5) 0.2556(5) 0.3054(5) 0.0575 1.0000 Uani . . . . . .
C73 C 0.2032(4) 0.3043(4) 0.2738(4) 0.0436 1.0000 Uani . . . . . .
C83 C 0.2209(4) 0.3121(4) 0.2007(4) 0.0440 1.0000 Uani . U . . . .
N93 N 0.2167(3) 0.3762(3) 0.1855(3) 0.0337 1.0000 Uani . . . . . .
O103 O 0.2330(3) 0.3798(3) 0.1162(2) 0.0383 1.0000 Uani . . . . . .
C813 C 0.2464(6) 0.2435(5) 0.1478(5) 0.0634 1.0000 Uani . U . . . .
C823 C 0.1938(9) 0.1608(7) 0.1262(7) 0.1057 1.0000 Uani . U . . . .
C833 C 0.2210(11) 0.0947(8) 0.0832(8) 0.1337 1.0000 Uani . U . . . .
C843 C 0.3004(10) 0.1149(8) 0.0639(8) 0.1211 1.0000 Uani . U . . . .
C853 C 0.3533(8) 0.1933(7) 0.0877(6) 0.0859 1.0000 Uani . U . . . .
C863 C 0.3265(6) 0.2581(6) 0.1302(5) 0.0681 1.0000 Uani . U . . . .
O12 O 0.5639(3) 0.5275(3) 0.1768(2) 0.0371 1.0000 Uani . . . . . .
C22 C 0.6319(4) 0.5274(4) 0.2254(4) 0.0370 1.0000 Uani . . . . . .
C32 C 0.6513(4) 0.4519(4) 0.2114(4) 0.0438 1.0000 Uani . . . . . .
C42 C 0.7200(5) 0.4472(5) 0.2614(5) 0.0539 1.0000 Uani . . . . . .
C52 C 0.7721(5) 0.5175(5) 0.3254(5) 0.0581 1.0000 Uani . . . . . .
C62 C 0.7563(4) 0.5933(5) 0.3379(5) 0.0507 1.0000 Uani . . . . . .
C72 C 0.6861(4) 0.5996(4) 0.2892(4) 0.0385 1.0000 Uani . . . . . .
C82 C 0.6740(4) 0.6829(4) 0.3075(4) 0.0340 1.0000 Uani . . . . . .
N92 N 0.5992(3) 0.6899(3) 0.2793(3) 0.0335 1.0000 Uani . . . . . .
O102 O 0.5954(3) 0.7696(3) 0.3025(3) 0.0405 1.0000 Uani . . . . . .
C812 C 0.7469(4) 0.7619(4) 0.3598(4) 0.0403 1.0000 Uani . . . . . .
C822 C 0.7559(4) 0.7934(5) 0.4394(4) 0.0487 1.0000 Uani . . . . . .
C832 C 0.8225(5) 0.8665(5) 0.4866(5) 0.0580 1.0000 Uani . . . . . .
C842 C 0.8786(5) 0.9096(5) 0.4536(6) 0.0666 1.0000 Uani . . . . . .
C852 C 0.8706(5) 0.8795(6) 0.3745(7) 0.0751 1.0000 Uani . . . . . .
C862 C 0.8044(5) 0.8045(5) 0.3272(5) 0.0540 1.0000 Uani . . . . . .
O11 O 0.4641(3) 0.8412(3) 0.5356(2) 0.0372 1.0000 Uani . . . . . .
C21 C 0.4665(4) 0.8156(4) 0.5946(3) 0.0365 1.0000 Uani . . . . . .
C31 C 0.5488(4) 0.8436(5) 0.6495(4) 0.0438 1.0000 Uani . . . . . .
C41 C 0.5566(5) 0.8179(5) 0.7112(4) 0.0523 1.0000 Uani . . . . . .
C51 C 0.4862(5) 0.7628(6) 0.7210(5) 0.0611 1.0000 Uani . . . . . .
C61 C 0.4053(5) 0.7367(5) 0.6704(4) 0.0533 1.0000 Uani . . . . . .
C71 C 0.3935(4) 0.7626(4) 0.6076(3) 0.0380 1.0000 Uani . . . . . .
C81 C 0.3034(4) 0.7361(4) 0.5576(3) 0.0372 1.0000 Uani . . . . . .
N91 N 0.2927(3) 0.7367(3) 0.4883(3) 0.0346 1.0000 Uani . . . . . .
O101 O 0.2061(3) 0.7101(3) 0.4466(2) 0.0406 1.0000 Uani . . . . . .
C811 C 0.2270(4) 0.7092(4) 0.5907(4) 0.0389 1.0000 Uani . . . . . .
C821 C 0.2187(5) 0.7667(5) 0.6579(4) 0.0539 1.0000 Uani . . . . . .
C831 C 0.1508(5) 0.7434(6) 0.6908(5) 0.0616 1.0000 Uani . . . . . .
C841 C 0.0906(5) 0.6626(6) 0.6590(4) 0.0550 1.0000 Uani . . . . . .
C851 C 0.0981(4) 0.6048(5) 0.5919(5) 0.0517 1.0000 Uani . . . . . .
C861 C 0.1665(4) 0.6290(5) 0.5586(4) 0.0468 1.0000 Uani . . . . . .
O3 O 0.2611(2) 0.5486(3) 0.2139(2) 0.0306 1.0000 Uani . . . . . .
O7 O 0.3060(2) 0.6979(2) 0.3334(2) 0.0292 1.0000 Uani . . . . . .
O29 O 0.5168(3) 0.6459(3) 0.1174(2) 0.0377 1.0000 Uani . . . . . .
C30 C 0.5205(4) 0.7160(4) 0.1132(4) 0.0357 1.0000 Uani . . . . . .
O31 O 0.5109(3) 0.7770(3) 0.1650(3) 0.0412 1.0000 Uani . . . . . .
C865 C 0.5384(5) 0.7317(5) 0.0416(4) 0.0550 1.0000 Uani . . . . . .
O2 O 0.4186(2) 0.6660(2) 0.2434(2) 0.0294 1.0000 Uani . . . . . .
H281 H 0.3018 1.0077 0.4289 0.0861 1.0000 Uiso R . . . . .
H282 H 0.2453 0.9854 0.4851 0.0859 1.0000 Uiso R . . . . .
H283 H 0.1994 0.9617 0.3974 0.0858 1.0000 Uiso R . . . . .
H291 H -0.0439 0.4335 0.0161 0.0619 1.0000 Uiso R . . . . .
H292 H -0.0744 0.3899 0.0716 0.0619 1.0000 Uiso R . . . . .
H293 H -0.0419 0.3442 0.0028 0.0619 1.0000 Uiso R . . . . .
H2171 H 0.3837 0.5352 -0.0159 0.0410 1.0000 Uiso R . . . . .
H2172 H 0.3588 0.4418 -0.0732 0.0410 1.0000 Uiso R . . . . .
H2271 H 0.4596 0.4730 0.0461 0.0379 1.0000 Uiso R . . . . .
H2272 H 0.3738 0.3970 0.0335 0.0379 1.0000 Uiso R . . . . .
H3171 H 0.2482 0.5434 -0.0808 0.0481 1.0000 Uiso R . . . . .
H3172 H 0.1710 0.5219 -0.0413 0.0480 1.0000 Uiso R . . . . .
H3271 H 0.2519 0.6628 0.0287 0.0457 1.0000 Uiso R . . . . .
H3272 H 0.3398 0.6427 0.0417 0.0457 1.0000 Uiso R . . . . .
H4171 H 0.2033 0.3898 -0.1330 0.0439 1.0000 Uiso R . . . . .
H4172 H 0.1424 0.3833 -0.0741 0.0439 1.0000 Uiso R . . . . .
H4271 H 0.2779 0.3097 -0.0901 0.0641 1.0000 Uiso R . . . . .
H4272 H 0.2204 0.3022 -0.0283 0.0645 1.0000 Uiso R . . . . .
H2161 H -0.0633 0.5861 0.2885 0.0451 1.0000 Uiso R . . . . .
H2162 H -0.0185 0.5626 0.2186 0.0449 1.0000 Uiso R . . . . .
H2261 H 0.0471 0.5736 0.3723 0.0490 1.0000 Uiso R . . . . .
H2262 H 0.0147 0.4891 0.2974 0.0489 1.0000 Uiso R . . . . .
H3161 H 0.0636 0.7673 0.2474 0.0448 1.0000 Uiso R . . . . .
H3162 H -0.0184 0.6864 0.2000 0.0449 1.0000 Uiso R . . . . .
H3261 H 0.1024 0.6918 0.1370 0.0450 1.0000 Uiso R . . . . .
H3262 H 0.0716 0.6061 0.1528 0.0446 1.0000 Uiso R . . . . .
H4161 H 0.0356 0.7949 0.3616 0.0499 1.0000 Uiso R . . . . .
H4162 H -0.0566 0.7251 0.3227 0.0497 1.0000 Uiso R . . . . .
H4261 H -0.0496 0.7444 0.4438 0.0578 1.0000 Uiso R . . . . .
H4262 H -0.0142 0.6673 0.4186 0.0581 1.0000 Uiso R . . . . .
H2151 H 0.4286 0.9766 0.2477 0.0526 1.0000 Uiso R . . . . .
H2152 H 0.4423 0.9046 0.1794 0.0528 1.0000 Uiso R . . . . .
H2251 H 0.3369 0.8811 0.2821 0.0511 1.0000 Uiso R . . . . .
H2252 H 0.3039 0.8547 0.1920 0.0510 1.0000 Uiso R . . . . .
H3151 H 0.5601 1.0233 0.3912 0.0509 1.0000 Uiso R . . . . .
H3152 H 0.4581 0.9769 0.3740 0.0511 1.0000 Uiso R . . . . .
H3251 H 0.5216 0.9423 0.4681 0.0366 1.0000 Uiso R . . . . .
H3252 H 0.5916 0.9168 0.4218 0.0371 1.0000 Uiso R . . . . .
H4151 H 0.5946 1.0216 0.2727 0.0480 1.0000 Uiso R . . . . .
H4152 H 0.5893 0.9309 0.2132 0.0482 1.0000 Uiso R . . . . .
H4251 H 0.6877 1.0052 0.3703 0.0578 1.0000 Uiso R . . . . .
H4252 H 0.6774 0.9126 0.3145 0.0578 1.0000 Uiso R . . . . .
H2141 H 0.5583 0.6132 0.5075 0.0397 1.0000 Uiso R . . . . .
H2142 H 0.4730 0.6328 0.5250 0.0401 1.0000 Uiso R . . . . .
H2241 H 0.5564 0.7402 0.4940 0.0302 1.0000 Uiso R . . . . .
H2242 H 0.5552 0.6718 0.4128 0.0298 1.0000 Uiso R . . . . .
H3141 H 0.5545 0.5259 0.3813 0.0429 1.0000 Uiso R . . . . .
H3142 H 0.4924 0.4385 0.3789 0.0429 1.0000 Uiso R . . . . .
H3241 H 0.4842 0.4429 0.2550 0.0395 1.0000 Uiso R . . . . .
H3242 H 0.3908 0.4302 0.2741 0.0398 1.0000 Uiso R . . . . .
H4141 H 0.3796 0.4952 0.4905 0.0460 1.0000 Uiso R . . . . .
H4142 H 0.3516 0.4303 0.4011 0.0459 1.0000 Uiso R . . . . .
H4241 H 0.3103 0.5832 0.4564 0.0380 1.0000 Uiso R . . . . .
H4242 H 0.2409 0.4908 0.4248 0.0378 1.0000 Uiso R . . . . .
H331 H 0.0950 0.3551 0.4064 0.0526 1.0000 Uiso R . . . . .
H431 H 0.1614 0.2764 0.4572 0.0738 1.0000 Uiso R . . . . .
H531 H 0.2531 0.2112 0.3919 0.0830 1.0000 Uiso R . . . . .
H631 H 0.2783 0.2308 0.2811 0.0719 1.0000 Uiso R . . . . .
H8231 H 0.1425 0.1517 0.1439 0.1222 1.0000 Uiso R . . . . .
H8331 H 0.1836 0.0392 0.0658 0.1380 1.0000 Uiso R . . . . .
H8431 H 0.3165 0.0725 0.0298 0.1322 1.0000 Uiso R . . . . .
H8531 H 0.4106 0.2063 0.0817 0.1161 1.0000 Uiso R . . . . .
H8631 H 0.3626 0.3137 0.1458 0.0970 1.0000 Uiso R . . . . .
H321 H 0.6192 0.4060 0.1680 0.0494 1.0000 Uiso R . . . . .
H421 H 0.7281 0.3956 0.2544 0.0648 1.0000 Uiso R . . . . .
H521 H 0.8179 0.5154 0.3602 0.0638 1.0000 Uiso R . . . . .
H621 H 0.7937 0.6415 0.3783 0.0548 1.0000 Uiso R . . . . .
H8221 H 0.7168 0.7629 0.4603 0.0490 1.0000 Uiso R . . . . .
H8321 H 0.8273 0.8879 0.5407 0.0622 1.0000 Uiso R . . . . .
H8421 H 0.9217 0.9620 0.4846 0.0781 1.0000 Uiso R . . . . .
H8521 H 0.9098 0.9078 0.3526 0.0830 1.0000 Uiso R . . . . .
H8621 H 0.7972 0.7829 0.2731 0.0587 1.0000 Uiso R . . . . .
H311 H 0.5973 0.8805 0.6434 0.0449 1.0000 Uiso R . . . . .
H411 H 0.6118 0.8363 0.7445 0.0551 1.0000 Uiso R . . . . .
H511 H 0.4949 0.7418 0.7611 0.0808 1.0000 Uiso R . . . . .
H611 H 0.3567 0.6998 0.6765 0.0588 1.0000 Uiso R . . . . .
H8211 H 0.2610 0.8200 0.6804 0.0549 1.0000 Uiso R . . . . .
H8311 H 0.1431 0.7843 0.7345 0.0711 1.0000 Uiso R . . . . .
H8411 H 0.0458 0.6468 0.6819 0.0660 1.0000 Uiso R . . . . .
H8511 H 0.0585 0.5485 0.5704 0.0600 1.0000 Uiso R . . . . .
H8611 H 0.1691 0.5908 0.5117 0.0547 1.0000 Uiso R . . . . .
H8651 H 0.5164 0.7761 0.0373 0.0787 1.0000 Uiso R . . . . .
H8652 H 0.6008 0.7497 0.0479 0.0792 1.0000 Uiso R . . . . .
H8653 H 0.5116 0.6820 -0.0023 0.0789 1.0000 Uiso R . . . . .
H1 H 0.1159 0.7515 0.4727 0.0860 1.0000 Uiso R . . . . .
H8654 H 0.7971 1.0082 0.3120 0.0941 1.0000 Uiso R . . . . .
H8655 H 0.1903 0.2126 -0.1410 0.1053 1.0000 Uiso . . . . . .

loop_
_atom_site_aniso_label
_atom_site_aniso_U_11
_atom_site_aniso_U_22
_atom_site_aniso_U_33
_atom_site_aniso_U_23
_atom_site_aniso_U_13
_atom_site_aniso_U_12
Fe1 0.0238(4) 0.0366(5) 0.0258(4) 0.0054(3) 0.0065(3) 0.0132(3)
Fe2 0.0247(4) 0.0393(5) 0.0255(4) 0.0049(4) 0.0047(3) 0.0147(4)
Fe3 0.0260(4) 0.0352(5) 0.0307(4) 0.0046(4) 0.0048(3) 0.0134(4)
Fe4 0.0249(4) 0.0375(5) 0.0280(4) 0.0075(4) 0.0081(3) 0.0154(4)
Fe5 0.0251(4) 0.0405(5) 0.0241(4) 0.0041(4) 0.0055(3) 0.0125(4)
Fe6 0.0226(4) 0.0406(5) 0.0274(4) 0.0077(4) 0.0060(3) 0.0123(4)
Fe7 0.0247(4) 0.0445(5) 0.0239(4) 0.0023(4) 0.0043(3) 0.0171(4)
Fe8 0.0261(4) 0.0381(5) 0.0256(4) 0.0026(4) 0.0030(3) 0.0151(4)
C18 0.041(4) 0.047(4) 0.027(3) 0.001(3) 0.005(3) 0.023(3)
C28 0.053(5) 0.061(5) 0.062(5) -0.003(4) -0.014(4) 0.034(4)
O118 0.033(2) 0.048(3) 0.037(2) 0.002(2) 0.0026(19) 0.022(2)
O128 0.036(2) 0.042(3) 0.034(2) 0.0020(19) 0.0031(18) 0.021(2)
C19 0.034(3) 0.041(4) 0.030(3) 0.004(3) 0.003(3) 0.015(3)
C29 0.028(3) 0.071(5) 0.040(4) 0.013(4) -0.001(3) 0.010(3)
O119 0.025(2) 0.052(3) 0.030(2) 0.0085(19) 0.0068(17) 0.0134(19)
O129 0.030(2) 0.055(3) 0.030(2) 0.009(2) 0.0066(18) 0.015(2)
N17 0.036(3) 0.048(3) 0.027(3) 0.003(2) 0.008(2) 0.018(2)
C217 0.033(3) 0.045(4) 0.035(3) 0.003(3) 0.016(3) 0.018(3)
C227 0.032(3) 0.042(4) 0.031(3) 0.000(3) 0.013(2) 0.013(3)
O237 0.028(2) 0.046(3) 0.029(2) 0.0020(18) 0.0105(17) 0.0162(19)
C317 0.040(3) 0.063(5) 0.030(3) 0.017(3) 0.011(3) 0.023(3)
C327 0.042(4) 0.049(4) 0.035(3) 0.014(3) 0.015(3) 0.021(3)
O337 0.031(2) 0.045(3) 0.025(2) 0.0079(18) 0.0075(16) 0.0160(19)
C417 0.040(4) 0.061(5) 0.028(3) 0.000(3) 0.007(3) 0.014(3)
C427 0.065(5) 0.054(5) 0.041(4) -0.001(3) 0.000(4) 0.010(4)
O437 0.086(5) 0.073(4) 0.063(4) -0.005(3) -0.012(3) 0.003(4)
N16 0.028(3) 0.056(3) 0.033(3) 0.005(2) 0.005(2) 0.023(2)
C216 0.021(3) 0.058(4) 0.038(3) 0.007(3) 0.011(2) 0.014(3)
C226 0.026(3) 0.052(4) 0.046(4) 0.011(3) 0.015(3) 0.016(3)
O236 0.026(2) 0.050(3) 0.033(2) 0.0080(19) 0.0104(17) 0.0168(19)
C316 0.030(3) 0.059(4) 0.038(3) 0.010(3) 0.001(3) 0.021(3)
C326 0.029(3) 0.063(4) 0.024(3) 0.007(3) 0.002(2) 0.022(3)
O336 0.025(2) 0.049(3) 0.027(2) 0.0039(18) 0.0036(16) 0.0158(19)
C416 0.033(3) 0.065(5) 0.040(4) 0.006(3) 0.009(3) 0.027(3)
C426 0.032(3) 0.079(5) 0.042(4) 0.004(4) 0.011(3) 0.029(4)
O436 0.047(3) 0.101(4) 0.041(3) -0.006(3) 0.004(2) 0.042(3)
N15 0.033(3) 0.048(3) 0.038(3) 0.008(2) 0.006(2) 0.014(2)
C215 0.056(4) 0.046(4) 0.049(4) 0.016(3) 0.010(3) 0.028(4)
C225 0.039(4) 0.054(4) 0.047(4) 0.014(3) 0.006(3) 0.026(3)
O235 0.030(2) 0.043(3) 0.035(2) 0.0100(19) 0.0046(17) 0.0196(19)
C315 0.046(4) 0.034(4) 0.045(4) -0.002(3) 0.008(3) 0.014(3)
C325 0.031(3) 0.034(3) 0.039(3) 0.000(3) 0.005(3) 0.009(3)
O335 0.029(2) 0.037(2) 0.028(2) 0.0043(17) 0.0013(16) 0.0118(18)
C415 0.050(4) 0.037(4) 0.051(4) 0.006(3) 0.008(3) 0.014(3)
C425 0.040(4) 0.051(5) 0.059(5) 0.013(4) 0.001(3) 0.002(3)
O435 0.048(3) 0.066(4) 0.083(4) 0.017(3) 0.010(3) 0.009(3)
N14 0.032(3) 0.040(3) 0.038(3) 0.008(2) 0.011(2) 0.014(2)
C214 0.032(3) 0.045(4) 0.030(3) 0.002(3) -0.001(2) 0.019(3)
C224 0.023(3) 0.040(3) 0.031(3) 0.006(3) 0.004(2) 0.013(2)
O234 0.028(2) 0.043(2) 0.025(2) 0.0036(17) 0.0034(16) 0.0215(18)
C314 0.034(3) 0.040(4) 0.040(3) 0.012(3) 0.015(3) 0.018(3)
C324 0.036(3) 0.039(4) 0.038(3) 0.009(3) 0.014(3) 0.018(3)
O334 0.030(2) 0.040(2) 0.029(2) 0.0103(18) 0.0111(17) 0.0177(18)
C414 0.042(4) 0.041(4) 0.035(3) 0.012(3) 0.007(3) 0.019(3)
C424 0.031(3) 0.044(4) 0.029(3) 0.008(3) 0.012(2) 0.016(3)
O434 0.028(2) 0.042(2) 0.026(2) 0.0095(18) 0.0059(16) 0.0135(18)
O13 0.030(2) 0.043(3) 0.043(2) 0.014(2) 0.0119(19) 0.0121(19)
C23 0.027(3) 0.038(4) 0.046(4) 0.011(3) 0.005(3) 0.006(3)
C33 0.035(3) 0.049(4) 0.052(4) 0.020(3) 0.011(3) 0.014(3)
C43 0.052(4) 0.061(5) 0.064(5) 0.031(4) 0.018(4) 0.018(4)
C53 0.073(6) 0.066(6) 0.080(6) 0.042(5) 0.029(5) 0.037(5)
C63 0.056(5) 0.057(5) 0.074(5) 0.032(4) 0.028(4) 0.028(4)
C73 0.039(4) 0.044(4) 0.046(4) 0.013(3) 0.010(3) 0.013(3)
C83 0.042(3) 0.048(4) 0.045(4) 0.014(3) 0.014(3) 0.022(3)
N93 0.022(2) 0.041(3) 0.030(3) 0.006(2) 0.0063(19) 0.007(2)
O103 0.036(2) 0.043(3) 0.033(2) 0.0079(19) 0.0114(18) 0.014(2)
C813 0.085(4) 0.052(4) 0.064(4) 0.017(3) 0.032(4) 0.037(3)
C823 0.137(7) 0.065(5) 0.104(6) 0.007(5) 0.051(5) 0.035(5)
C833 0.174(8) 0.078(6) 0.132(7) 0.006(5) 0.060(6) 0.042(6)
C843 0.164(8) 0.095(6) 0.112(6) 0.011(5) 0.072(6) 0.067(6)
C853 0.126(6) 0.094(5) 0.074(5) 0.033(4) 0.057(5) 0.073(5)
C863 0.096(5) 0.078(5) 0.055(4) 0.026(4) 0.036(4) 0.059(4)
O12 0.033(2) 0.046(3) 0.033(2) 0.0075(19) 0.0117(18) 0.021(2)
C22 0.028(3) 0.051(4) 0.042(3) 0.020(3) 0.018(3) 0.018(3)
C32 0.037(3) 0.047(4) 0.054(4) 0.020(3) 0.017(3) 0.021(3)
C42 0.044(4) 0.052(5) 0.075(5) 0.029(4) 0.013(4) 0.026(4)
C52 0.034(4) 0.056(5) 0.085(6) 0.031(4) 0.000(4) 0.017(3)
C62 0.032(3) 0.056(5) 0.065(5) 0.024(4) 0.008(3) 0.016(3)
C72 0.019(3) 0.049(4) 0.053(4) 0.023(3) 0.011(3) 0.013(3)
C82 0.025(3) 0.042(4) 0.037(3) 0.017(3) 0.010(2) 0.011(3)
N92 0.028(2) 0.037(3) 0.034(3) 0.008(2) 0.007(2) 0.015(2)
O102 0.030(2) 0.040(3) 0.043(2) 0.005(2) 0.0033(19) 0.0147(19)
C812 0.020(3) 0.043(4) 0.058(4) 0.020(3) 0.004(3) 0.012(3)
C822 0.029(3) 0.054(4) 0.053(4) 0.019(4) -0.001(3) 0.006(3)
C832 0.036(4) 0.055(5) 0.072(5) 0.018(4) -0.005(4) 0.014(3)
C842 0.033(4) 0.039(4) 0.101(7) 0.003(4) 0.003(4) 0.004(3)
C852 0.039(4) 0.061(6) 0.122(9) 0.032(6) 0.029(5) 0.009(4)
C862 0.043(4) 0.053(5) 0.073(5) 0.028(4) 0.019(4) 0.018(3)
O11 0.036(2) 0.043(3) 0.027(2) 0.0047(18) 0.0012(17) 0.019(2)
C21 0.035(3) 0.042(4) 0.025(3) -0.002(3) 0.000(2) 0.022(3)
C31 0.031(3) 0.055(4) 0.038(3) 0.008(3) 0.004(3) 0.017(3)
C41 0.040(4) 0.080(6) 0.037(4) 0.018(4) 0.000(3) 0.029(4)
C51 0.043(4) 0.095(7) 0.048(4) 0.031(4) 0.007(3) 0.022(4)
C61 0.033(3) 0.084(6) 0.048(4) 0.032(4) 0.011(3) 0.016(4)
C71 0.036(3) 0.052(4) 0.027(3) 0.008(3) 0.010(2) 0.022(3)
C81 0.029(3) 0.050(4) 0.031(3) 0.009(3) 0.005(2) 0.019(3)
N91 0.022(2) 0.042(3) 0.029(3) 0.000(2) 0.0024(19) 0.014(2)
O101 0.024(2) 0.064(3) 0.027(2) 0.007(2) 0.0039(17) 0.018(2)
C811 0.032(3) 0.048(4) 0.035(3) 0.011(3) 0.010(3) 0.015(3)
C821 0.038(4) 0.064(5) 0.046(4) 0.007(4) 0.012(3) 0.011(3)
C831 0.054(5) 0.078(6) 0.047(4) 0.010(4) 0.023(4) 0.023(4)
C841 0.035(4) 0.086(6) 0.057(5) 0.035(4) 0.022(3) 0.026(4)
C851 0.032(3) 0.061(5) 0.062(5) 0.024(4) 0.015(3) 0.012(3)
C861 0.040(4) 0.053(4) 0.048(4) 0.013(3) 0.014(3) 0.021(3)
O3 0.0230(19) 0.044(2) 0.0209(18) 0.0043(17) 0.0062(15) 0.0131(17)
O7 0.0245(19) 0.036(2) 0.0208(18) 0.0004(16) 0.0051(15) 0.0128(17)
O29 0.034(2) 0.043(3) 0.037(2) 0.010(2) 0.0125(18) 0.017(2)
C30 0.027(3) 0.042(4) 0.039(3) 0.014(3) 0.010(3) 0.014(3)
O31 0.041(2) 0.039(3) 0.044(3) 0.012(2) 0.014(2) 0.017(2)
C865 0.072(5) 0.051(4) 0.053(4) 0.019(4) 0.031(4) 0.030(4)
O2 0.0216(18) 0.035(2) 0.0269(19) 0.0023(17) 0.0043(15) 0.0144(16)

loop_
_atom_type_symbol
_atom_type_scat_dispersion_real
_atom_type_scat_dispersion_imag
_atom_type_scat_Cromer_Mann_a1
_atom_type_scat_Cromer_Mann_b1
_atom_type_scat_Cromer_Mann_a2
_atom_type_scat_Cromer_Mann_b2
_atom_type_scat_Cromer_Mann_a3
_atom_type_scat_Cromer_Mann_b3
_atom_type_scat_Cromer_Mann_a4
_atom_type_scat_Cromer_Mann_b4
_atom_type_scat_Cromer_Mann_c
_atom_type_scat_source
C 0.0033 0.0016 2.3100 20.8439 1.0200 10.2075 1.5886 0.5687 0.8650 51.6512 0.2156 'International Tables Vol C 4.2.6.8 and 6.1.1.4'
H 0.0000 0.0000 0.4930 10.5109 0.3229 26.1257 0.1402 3.1424 0.0408 57.7998 0.0030 'International Tables Vol C 4.2.6.8 and 6.1.1.4'
Fe 0.3463 0.8444 11.7695 4.7611 7.3573 0.3072 3.5222 15.3535 2.3045 76.8805 1.0369 'International Tables Vol C 4.2.6.8 and 6.1.1.4'
N 0.0061 0.0033 12.2126 0.0057 3.1322 9.8933 2.0125 28.9975 1.1663 0.5826 -11.5290 'International Tables Vol C 4.2.6.8 and 6.1.1.4'
O 0.0106 0.0060 3.0485 13.2771 2.2868 5.7011 1.5463 0.3239 0.8670 32.9089 0.2508 'International Tables Vol C 4.2.6.8 and 6.1.1.4'

loop_
_geom_angle_atom_site_label_1
_geom_angle_site_symmetry_1
_geom_angle_atom_site_label_2
_geom_angle_site_symmetry_2
_geom_angle_atom_site_label_3
_geom_angle_site_symmetry_3
_geom_angle
_geom_angle_publ_flag
O234 . Fe1 . O334 . 104.86(16) yes
O234 . Fe1 . O434 . 104.17(17) yes
O334 . Fe1 . O434 . 104.96(17) yes
O234 . Fe1 . O3 . 154.81(15) yes
O334 . Fe1 . O3 . 98.75(15) yes
O434 . Fe1 . O3 . 77.57(16) yes
O234 . Fe1 . O7 . 77.05(15) yes
O334 . Fe1 . O7 . 156.58(17) yes
O434 . Fe1 . O7 . 96.97(16) yes
O3 . Fe1 . O7 . 77.80(14) yes
O234 . Fe1 . O2 . 98.12(16) yes
O334 . Fe1 . O2 . 77.91(15) yes
O434 . Fe1 . O2 . 155.76(15) yes
O3 . Fe1 . O2 . 78.21(15) yes
O7 . Fe1 . O2 . 78.71(14) yes
O337 . Fe2 . O336 . 100.79(16) yes
O337 . Fe2 . O235 . 102.63(18) yes
O336 . Fe2 . O235 . 100.53(18) yes
O337 . Fe2 . O3 . 79.18(16) yes
O336 . Fe2 . O3 . 98.35(17) yes
O235 . Fe2 . O3 . 160.30(16) yes
O337 . Fe2 . O7 . 159.36(17) yes
O336 . Fe2 . O7 . 78.69(15) yes
O235 . Fe2 . O7 . 97.70(17) yes
O3 . Fe2 . O7 . 80.49(15) yes
O337 . Fe2 . O2 . 99.33(15) yes
O336 . Fe2 . O2 . 159.35(16) yes
O235 . Fe2 . O2 . 79.43(16) yes
O3 . Fe2 . O2 . 80.92(15) yes
O7 . Fe2 . O2 . 80.85(14) yes
N15 . Fe3 . O235 . 80.70(18) yes
N15 . Fe3 . O335 . 78.51(18) yes
O235 . Fe3 . O335 . 94.21(16) yes
N15 . Fe3 . O102 . 106.83(19) yes
O235 . Fe3 . O102 . 170.40(17) yes
O335 . Fe3 . O102 . 93.16(17) yes
N15 . Fe3 . O31 . 82.00(19) yes
O235 . Fe3 . O31 . 86.18(17) yes
O335 . Fe3 . O31 . 160.18(18) yes
O102 . Fe3 . O31 . 88.97(18) yes
N15 . Fe3 . O2 . 160.56(17) yes
O235 . Fe3 . O2 . 80.01(16) yes
O335 . Fe3 . O2 . 100.57(17) yes
O102 . Fe3 . O2 . 92.61(17) yes
O31 . Fe3 . O2 . 99.02(17) yes
O237 . Fe4 . O334 . 92.25(17) yes
O237 . Fe4 . O12 . 95.93(17) yes
O334 . Fe4 . O12 . 92.55(17) yes
O237 . Fe4 . N92 . 173.46(19) yes
O334 . Fe4 . N92 . 94.27(18) yes
O12 . Fe4 . N92 . 84.36(18) yes
O237 . Fe4 . O29 . 87.47(18) yes
O334 . Fe4 . O29 . 175.65(16) yes
O12 . Fe4 . O29 . 91.79(17) yes
N92 . Fe4 . O29 . 85.99(18) yes
O237 . Fe4 . O2 . 95.78(15) yes
O334 . Fe4 . O2 . 79.89(16) yes
O12 . Fe4 . O2 . 166.29(17) yes
N92 . Fe4 . O2 . 84.82(16) yes
O29 . Fe4 . O2 . 95.82(17) yes
O129 . Fe5 . N17 . 82.51(17) yes
O129 . Fe5 . O237 . 160.66(16) yes
N17 . Fe5 . O237 . 78.70(17) yes
O129 . Fe5 . O337 . 86.30(17) yes
N17 . Fe5 . O337 . 79.36(18) yes
O237 . Fe5 . O337 . 94.65(17) yes
O129 . Fe5 . O103 . 87.88(18) yes
N17 . Fe5 . O103 . 106.80(19) yes
O237 . Fe5 . O103 . 93.16(18) yes
O337 . Fe5 . O103 . 170.90(17) yes
O129 . Fe5 . O3 . 100.19(16) yes
N17 . Fe5 . O3 . 159.62(19) yes
O237 . Fe5 . O3 . 99.03(16) yes
O337 . Fe5 . O3 . 80.66(16) yes
O103 . Fe5 . O3 . 93.52(18) yes
O119 . Fe6 . O236 . 87.02(17) yes
O119 . Fe6 . O434 . 176.42(17) yes
O236 . Fe6 . O434 . 92.89(16) yes
O119 . Fe6 . O13 . 90.45(18) yes
O236 . Fe6 . O13 . 97.08(18) yes
O434 . Fe6 . O13 . 93.11(18) yes
O119 . Fe6 . N93 . 86.06(17) yes
O236 . Fe6 . N93 . 173.04(18) yes
O434 . Fe6 . N93 . 93.97(17) yes
O13 . Fe6 . N93 . 83.75(19) yes
O119 . Fe6 . O3 . 96.25(16) yes
O236 . Fe6 . O3 . 95.66(17) yes
O434 . Fe6 . O3 . 80.19(16) yes
O13 . Fe6 . O3 . 165.89(17) yes
N93 . Fe6 . O3 . 84.33(17) yes
O118 . Fe7 . N16 . 81.61(19) yes
O118 . Fe7 . O236 . 160.08(16) yes
N16 . Fe7 . O236 . 79.06(18) yes
O118 . Fe7 . O336 . 87.03(18) yes
N16 . Fe7 . O336 . 80.74(17) yes
O236 . Fe7 . O336 . 94.53(17) yes
O118 . Fe7 . O101 . 88.61(19) yes
N16 . Fe7 . O101 . 104.28(18) yes
O236 . Fe7 . O101 . 91.52(19) yes
O336 . Fe7 . O101 . 172.80(18) yes
O118 . Fe7 . O7 . 99.61(17) yes
N16 . Fe7 . O7 . 161.89(18) yes
O236 . Fe7 . O7 . 100.25(16) yes
O336 . Fe7 . O7 . 81.27(16) yes
O101 . Fe7 . O7 . 93.82(16) yes
O128 . Fe8 . O335 . 88.39(18) yes
O128 . Fe8 . O234 . 177.43(17) yes
O335 . Fe8 . O234 . 90.31(17) yes
O128 . Fe8 . O11 . 90.67(17) yes
O335 . Fe8 . O11 . 97.48(18) yes
O234 . Fe8 . O11 . 91.69(16) yes
O128 . Fe8 . N91 . 85.28(18) yes
O335 . Fe8 . N91 . 173.58(18) yes
O234 . Fe8 . N91 . 95.97(18) yes
O11 . Fe8 . N91 . 83.67(18) yes
O128 . Fe8 . O7 . 98.27(16) yes
O335 . Fe8 . O7 . 94.96(16) yes
O234 . Fe8 . O7 . 79.64(15) yes
O11 . Fe8 . O7 . 164.87(19) yes
N91 . Fe8 . O7 . 84.93(17) yes
C28 . C18 . O118 . 117.8(6) yes
C28 . C18 . O128 . 117.6(6) yes
O118 . C18 . O128 . 124.6(6) yes
C18 . C28 . H281 . 110.4 no
C18 . C28 . H282 . 110.6 no
H281 . C28 . H282 . 109.5 no
C18 . C28 . H283 . 108.5 no
H281 . C28 . H283 . 109.0 no
H282 . C28 . H283 . 108.7 no
Fe7 . O118 . C18 . 129.4(4) yes
Fe8 . O128 . C18 . 133.1(4) yes
C29 . C19 . O119 . 116.8(6) yes
C29 . C19 . O129 . 117.6(6) yes
O119 . C19 . O129 . 125.6(6) yes
C19 . C29 . H291 . 110.8 no
C19 . C29 . H292 . 112.1 no
H291 . C29 . H292 . 107.0 no
C19 . C29 . H293 . 110.9 no
H291 . C29 . H293 . 108.3 no
H292 . C29 . H293 . 107.6 no
Fe6 . O119 . C19 . 135.9(4) yes
Fe5 . O129 . C19 . 126.3(4) yes
Fe5 . N17 . C217 . 106.2(4) yes
Fe5 . N17 . C317 . 102.5(3) yes
C217 . N17 . C317 . 110.9(5) yes
Fe5 . N17 . C417 . 117.8(4) yes
C217 . N17 . C417 . 110.8(5) yes
C317 . N17 . C417 . 108.3(5) yes
N17 . C217 . C227 . 108.4(5) yes
N17 . C217 . H2171 . 107.8 no
C227 . C217 . H2171 . 110.2 no
N17 . C217 . H2172 . 110.6 no
C227 . C217 . H2172 . 111.9 no
H2171 . C217 . H2172 . 107.8 no
C217 . C227 . O237 . 108.2(5) yes
C217 . C227 . H2271 . 107.5 no
O237 . C227 . H2271 . 109.0 no
C217 . C227 . H2272 . 111.6 no
O237 . C227 . H2272 . 110.0 no
H2271 . C227 . H2272 . 110.5 no
C227 . O237 . Fe5 . 111.9(3) yes
C227 . O237 . Fe4 . 119.1(3) yes
Fe5 . O237 . Fe4 . 128.39(19) yes
N17 . C317 . C327 . 112.3(5) yes
N17 . C317 . H3171 . 111.2 no
C327 . C317 . H3171 . 110.5 no
N17 . C317 . H3172 . 107.3 no
C327 . C317 . H3172 . 107.6 no
H3171 . C317 . H3172 . 107.6 no
C317 . C327 . O337 . 107.5(5) yes
C317 . C327 . H3271 . 110.4 no
O337 . C327 . H3271 . 110.4 no
C317 . C327 . H3272 . 112.5 no
O337 . C327 . H3272 . 109.4 no
H3271 . C327 . H3272 . 106.6 no
C327 . O337 . Fe5 . 118.4(4) yes
C327 . O337 . Fe2 . 135.8(4) yes
Fe5 . O337 . Fe2 . 99.90(18) yes
N17 . C417 . C427 . 115.0(6) yes
N17 . C417 . H4171 . 108.3 no
C427 . C417 . H4171 . 110.1 no
N17 . C417 . H4172 . 104.6 no
C427 . C417 . H4172 . 109.1 no
H4171 . C417 . H4172 . 109.5 no
C417 . C427 . O437 . 106.4(7) yes
C417 . C427 . H4271 . 109.2 no
O437 . C427 . H4271 . 108.4 no
C417 . C427 . H4272 . 114.0 no
O437 . C427 . H4272 . 110.5 no
H4271 . C427 . H4272 . 108.2 no
C427 . O437 . H8655 . 86.8 no
Fe7 . N16 . C216 . 105.8(3) yes
Fe7 . N16 . C316 . 101.5(4) yes
C216 . N16 . C316 . 110.7(5) yes
Fe7 . N16 . C416 . 120.2(4) yes
C216 . N16 . C416 . 111.6(5) yes
C316 . N16 . C416 . 106.4(5) yes
N16 . C216 . C226 . 110.1(5) yes
N16 . C216 . H2161 . 107.4 no
C226 . C216 . H2161 . 110.7 no
N16 . C216 . H2162 . 108.7 no
C226 . C216 . H2162 . 110.5 no
H2161 . C216 . H2162 . 109.4 no
C216 . C226 . O236 . 107.7(5) yes
C216 . C226 . H2261 . 108.7 no
O236 . C226 . H2261 . 108.2 no
C216 . C226 . H2262 . 111.5 no
O236 . C226 . H2262 . 111.7 no
H2261 . C226 . H2262 . 108.9 no
C226 . O236 . Fe7 . 112.5(4) yes
C226 . O236 . Fe6 . 120.5(4) yes
Fe7 . O236 . Fe6 . 126.8(2) yes
N16 . C316 . C326 . 112.5(5) yes
N16 . C316 . H3161 . 107.8 no
C326 . C316 . H3161 . 110.7 no
N16 . C316 . H3162 . 106.9 no
C326 . C316 . H3162 . 110.2 no
H3161 . C316 . H3162 . 108.7 no
C316 . C326 . O336 . 107.5(5) yes
C316 . C326 . H3261 . 111.0 no
O336 . C326 . H3261 . 110.3 no
C316 . C326 . H3262 . 111.5 no
O336 . C326 . H3262 . 107.8 no
H3261 . C326 . H3262 . 108.6 no
C326 . O336 . Fe7 . 117.0(3) yes
C326 . O336 . Fe2 . 137.1(3) yes
Fe7 . O336 . Fe2 . 100.26(18) yes
N16 . C416 . C426 . 117.5(6) yes
N16 . C416 . H4161 . 107.8 no
C426 . C416 . H4161 . 108.9 no
N16 . C416 . H4162 . 106.7 no
C426 . C416 . H4162 . 108.1 no
H4161 . C416 . H4162 . 107.4 no
C416 . C426 . O436 . 114.2(6) yes
C416 . C426 . H4261 . 107.9 no
O436 . C426 . H4261 . 110.0 no
C416 . C426 . H4262 . 107.6 no
O436 . C426 . H4262 . 107.9 no
H4261 . C426 . H4262 . 109.2 no
C426 . O436 . H1 . 106.2 no
Fe3 . N15 . C215 . 102.6(4) yes
Fe3 . N15 . C315 . 106.6(4) yes
C215 . N15 . C315 . 111.3(5) yes
Fe3 . N15 . C415 . 117.8(4) yes
C215 . N15 . C415 . 107.9(5) yes
C315 . N15 . C415 . 110.4(5) yes
N15 . C215 . C225 . 111.6(6) yes
N15 . C215 . H2151 . 109.4 no
C225 . C215 . H2151 . 107.4 no
N15 . C215 . H2152 . 110.0 no
C225 . C215 . H2152 . 109.5 no
H2151 . C215 . H2152 . 108.9 no
C215 . C225 . O235 . 108.9(5) yes
C215 . C225 . H2251 . 110.1 no
O235 . C225 . H2251 . 110.5 no
C215 . C225 . H2252 . 108.7 no
O235 . C225 . H2252 . 108.4 no
H2251 . C225 . H2252 . 110.1 no
C225 . O235 . Fe3 . 114.6(4) yes
C225 . O235 . Fe2 . 137.7(4) yes
Fe3 . O235 . Fe2 . 100.09(18) yes
N15 . C315 . C325 . 109.3(5) yes
N15 . C315 . H3151 . 110.3 no
C325 . C315 . H3151 . 108.6 no
N15 . C315 . H3152 . 110.8 no
C325 . C315 . H3152 . 109.6 no
H3151 . C315 . H3152 . 108.2 no
C315 . C325 . O335 . 108.1(5) yes
C315 . C325 . H3251 . 108.1 no
O335 . C325 . H3251 . 108.7 no
C315 . C325 . H3252 . 111.6 no
O335 . C325 . H3252 . 109.2 no
H3251 . C325 . H3252 . 111.1 no
C325 . O335 . Fe3 . 110.9(4) yes
C325 . O335 . Fe8 . 120.7(4) yes
Fe3 . O335 . Fe8 . 128.3(2) yes
N15 . C415 . C425 . 113.7(6) yes
N15 . C415 . H4151 . 109.0 no
C425 . C415 . H4151 . 108.9 no
N15 . C415 . H4152 . 106.7 no
C425 . C415 . H4152 . 106.9 no
H4151 . C415 . H4152 . 111.7 no
C415 . C425 . O435 . 106.8(6) yes
C415 . C425 . H4251 . 110.6 no
O435 . C425 . H4251 . 110.1 no
C415 . C425 . H4252 . 111.4 no
O435 . C425 . H4252 . 108.3 no
H4251 . C425 . H4252 . 109.6 no
C425 . O435 . H8654 . 110.8 no
C214 . N14 . C314 . 117.4(5) yes
C214 . N14 . C414 . 118.1(5) yes
C314 . N14 . C414 . 118.6(5) yes
N14 . C214 . C224 . 110.3(5) yes
N14 . C214 . H2141 . 110.1 no
C224 . C214 . H2141 . 110.3 no
N14 . C214 . H2142 . 109.9 no
C224 . C214 . H2142 . 108.5 no
H2141 . C214 . H2142 . 107.7 no
C214 . C224 . O234 . 108.4(5) yes
C214 . C224 . H2241 . 109.8 no
O234 . C224 . H2241 . 112.4 no
C214 . C224 . H2242 . 107.9 no
O234 . C224 . H2242 . 108.9 no
H2241 . C224 . H2242 . 109.4 no
C224 . O234 . Fe8 . 130.2(3) yes
C224 . O234 . Fe1 . 122.3(3) yes
Fe8 . O234 . Fe1 . 105.22(17) yes
N14 . C314 . C324 . 110.5(5) yes
N14 . C314 . H3141 . 110.0 no
C324 . C314 . H3141 . 107.6 no
N14 . C314 . H3142 . 111.3 no
C324 . C314 . H3142 . 107.0 no
H3141 . C314 . H3142 . 110.4 no
C314 . C324 . O334 . 109.4(5) yes
C314 . C324 . H3241 . 108.7 no
O334 . C324 . H3241 . 109.5 no
C314 . C324 . H3242 . 110.5 no
O334 . C324 . H3242 . 109.0 no
H3241 . C324 . H3242 . 109.7 no
C324 . O334 . Fe4 . 132.0(3) yes
C324 . O334 . Fe1 . 122.3(3) yes
Fe4 . O334 . Fe1 . 103.63(18) yes
N14 . C414 . C424 . 110.9(5) yes
N14 . C414 . H4141 . 109.1 no
C424 . C414 . H4141 . 108.8 no
N14 . C414 . H4142 . 108.9 no
C424 . C414 . H4142 . 109.2 no
H4141 . C414 . H4142 . 109.8 no
C414 . C424 . O434 . 109.1(5) yes
C414 . C424 . H4241 . 109.8 no
O434 . C424 . H4241 . 109.5 no
C414 . C424 . H4242 . 110.4 no
O434 . C424 . H4242 . 109.3 no
H4241 . C424 . H4242 . 108.7 no
C424 . O434 . Fe6 . 132.0(3) yes
C424 . O434 . Fe1 . 121.1(4) yes
Fe6 . O434 . Fe1 . 104.14(18) yes
Fe6 . O13 . C23 . 124.3(4) yes
O13 . C23 . C33 . 119.0(6) yes
O13 . C23 . C73 . 123.0(6) yes
C33 . C23 . C73 . 118.0(6) yes
C23 . C33 . C43 . 122.3(7) yes
C23 . C33 . H331 . 118.4 no
C43 . C33 . H331 . 119.3 no
C33 . C43 . C53 . 119.8(7) yes
C33 . C43 . H431 . 119.8 no
C53 . C43 . H431 . 120.3 no
C43 . C53 . C63 . 118.8(8) yes
C43 . C53 . H531 . 121.8 no
C63 . C53 . H531 . 119.4 no
C53 . C63 . C73 . 122.9(7) yes
C53 . C63 . H631 . 118.1 no
C73 . C63 . H631 . 119.0 no
C23 . C73 . C63 . 118.1(7) yes
C23 . C73 . C83 . 122.4(6) yes
C63 . C73 . C83 . 119.5(6) yes
C73 . C83 . N93 . 120.2(6) yes
C73 . C83 . C813 . 117.6(6) yes
N93 . C83 . C813 . 122.2(6) yes
Fe6 . N93 . C83 . 127.0(4) yes
Fe6 . N93 . O103 . 115.1(4) yes
C83 . N93 . O103 . 117.8(5) yes
N93 . O103 . Fe5 . 116.8(3) yes
C83 . C813 . C823 . 118.8(8) yes
C83 . C813 . C863 . 122.4(8) yes
C823 . C813 . C863 . 118.0(8) yes
C813 . C823 . C833 . 119.9(12) yes
C813 . C823 . H8231 . 116.9 no
C833 . C823 . H8231 . 123.1 no
C823 . C833 . C843 . 118.5(13) yes
C823 . C833 . H8331 . 119.6 no
C843 . C833 . H8331 . 121.7 no
C833 . C843 . C853 . 122.1(11) yes
C833 . C843 . H8431 . 120.1 no
C853 . C843 . H8431 . 117.6 no
C843 . C853 . C863 . 119.1(11) yes
C843 . C853 . H8531 . 122.1 no
C863 . C853 . H8531 . 118.4 no
C853 . C863 . C813 . 122.2(10) yes
C853 . C863 . H8631 . 119.7 no
C813 . C863 . H8631 . 118.1 no
Fe4 . O12 . C22 . 129.7(4) yes
O12 . C22 . C32 . 118.3(6) yes
O12 . C22 . C72 . 123.0(6) yes
C32 . C22 . C72 . 118.7(6) yes
C22 . C32 . C42 . 121.0(7) yes
C22 . C32 . H321 . 119.1 no
C42 . C32 . H321 . 119.9 no
C32 . C42 . C52 . 120.5(7) yes
C32 . C42 . H421 . 119.8 no
C52 . C42 . H421 . 119.4 no
C42 . C52 . C62 . 119.2(7) yes
C42 . C52 . H521 . 121.9 no
C62 . C52 . H521 . 118.9 no
C52 . C62 . C72 . 121.5(7) yes
C52 . C62 . H621 . 119.5 no
C72 . C62 . H621 . 118.9 no
C62 . C72 . C22 . 119.0(6) yes
C62 . C72 . C82 . 117.7(6) yes
C22 . C72 . C82 . 123.3(6) yes
C72 . C82 . N92 . 121.0(5) yes
C72 . C82 . C812 . 120.8(5) yes
N92 . C82 . C812 . 118.2(5) yes
Fe4 . N92 . C82 . 127.8(4) yes
Fe4 . N92 . O102 . 116.9(3) yes
C82 . N92 . O102 . 115.3(5) yes
N92 . O102 . Fe3 . 117.7(3) yes
C82 . C812 . C822 . 121.2(6) yes
C82 . C812 . C862 . 118.8(7) yes
C822 . C812 . C862 . 119.9(7) yes
C812 . C822 . C832 . 120.6(7) yes
C812 . C822 . H8221 . 118.5 no
C832 . C822 . H8221 . 120.9 no
C822 . C832 . C842 . 119.2(8) yes
C822 . C832 . H8321 . 119.9 no
C842 . C832 . H8321 . 120.9 no
C832 . C842 . C852 . 121.1(8) yes
C832 . C842 . H8421 . 120.3 no
C852 . C842 . H8421 . 118.6 no
C842 . C852 . C862 . 119.6(8) yes
C842 . C852 . H8521 . 120.8 no
C862 . C852 . H8521 . 119.6 no
C852 . C862 . C812 . 119.6(8) yes
C852 . C862 . H8621 . 121.2 no
C812 . C862 . H8621 . 119.1 no
Fe8 . O11 . C21 . 128.7(4) yes
O11 . C21 . C31 . 117.6(6) yes
O11 . C21 . C71 . 124.9(5) yes
C31 . C21 . C71 . 117.5(6) yes
C21 . C31 . C41 . 120.8(7) yes
C21 . C31 . H311 . 119.2 no
C41 . C31 . H311 . 120.0 no
C31 . C41 . C51 . 121.3(7) yes
C31 . C41 . H411 . 117.9 no
C51 . C41 . H411 . 120.7 no
C41 . C51 . C61 . 119.2(7) yes
C41 . C51 . H511 . 119.3 no
C61 . C51 . H511 . 121.5 no
C51 . C61 . C71 . 121.7(7) yes
C51 . C61 . H611 . 120.4 no
C71 . C61 . H611 . 117.9 no
C21 . C71 . C61 . 119.5(6) yes
C21 . C71 . C81 . 121.5(6) yes
C61 . C71 . C81 . 119.0(6) yes
C71 . C81 . N91 . 120.2(6) yes
C71 . C81 . C811 . 117.9(5) yes
N91 . C81 . C811 . 122.0(5) yes
Fe8 . N91 . C81 . 129.0(4) yes
Fe8 . N91 . O101 . 115.5(4) yes
C81 . N91 . O101 . 115.4(5) yes
N91 . O101 . Fe7 . 116.4(3) yes
C81 . C811 . C821 . 118.6(6) yes
C81 . C811 . C861 . 122.4(6) yes
C821 . C811 . C861 . 118.9(6) yes
C811 . C821 . C831 . 120.1(7) yes
C811 . C821 . H8211 . 118.6 no
C831 . C821 . H8211 . 121.3 no
C821 . C831 . C841 . 120.9(7) yes
C821 . C831 . H8311 . 119.6 no
C841 . C831 . H8311 . 119.4 no
C831 . C841 . C851 . 119.5(7) yes
C831 . C841 . H8411 . 120.6 no
C851 . C841 . H8411 . 119.9 no
C841 . C851 . C861 . 119.3(7) yes
C841 . C851 . H8511 . 120.4 no
C861 . C851 . H8511 . 120.3 no
C851 . C861 . C811 . 121.3(7) yes
C851 . C861 . H8611 . 118.8 no
C811 . C861 . H8611 . 119.8 no
Fe1 . O3 . Fe2 . 84.71(14) yes
Fe1 . O3 . Fe6 . 97.60(16) yes
Fe2 . O3 . Fe6 . 136.09(19) yes
Fe1 . O3 . Fe5 . 131.27(18) yes
Fe2 . O3 . Fe5 . 98.30(17) yes
Fe6 . O3 . Fe5 . 111.63(19) yes
Fe1 . O7 . Fe2 . 84.27(13) yes
Fe1 . O7 . Fe8 . 97.70(16) yes
Fe2 . O7 . Fe8 . 136.3(2) yes
Fe1 . O7 . Fe7 . 132.3(2) yes
Fe2 . O7 . Fe7 . 97.91(16) yes
Fe8 . O7 . Fe7 . 111.43(17) yes
Fe4 . O29 . C30 . 133.5(4) yes
O29 . C30 . O31 . 125.7(6) yes
O29 . C30 . C865 . 119.0(6) yes
O31 . C30 . C865 . 115.4(6) yes
Fe3 . O31 . C30 . 129.3(4) yes
C30 . C865 . H8651 . 108.5 no
C30 . C865 . H8652 . 107.9 no
H8651 . C865 . H8652 . 109.2 no
C30 . C865 . H8653 . 109.9 no
H8651 . C865 . H8653 . 111.2 no
H8652 . C865 . H8653 . 109.9 no
Fe1 . O2 . Fe2 . 85.46(14) yes
Fe1 . O2 . Fe4 . 97.85(17) yes
Fe2 . O2 . Fe4 . 135.20(19) yes
Fe1 . O2 . Fe3 . 129.73(19) yes
Fe2 . O2 . Fe3 . 98.49(16) yes
Fe4 . O2 . Fe3 . 112.25(18) yes

loop_
_geom_bond_atom_site_label_1
_geom_bond_site_symmetry_1
_geom_bond_atom_site_label_2
_geom_bond_site_symmetry_2
_geom_bond_distance
_geom_bond_publ_flag
Fe1 . O234 . 1.930(4) yes
Fe1 . O334 . 1.937(4) yes
Fe1 . O434 . 1.931(4) yes
Fe1 . O3 . 2.148(4) yes
Fe1 . O7 . 2.144(4) yes
Fe1 . O2 . 2.120(4) yes
Fe2 . O337 . 1.950(4) yes
Fe2 . O336 . 1.937(4) yes
Fe2 . O235 . 1.924(4) yes
Fe2 . O3 . 2.075(4) yes
Fe2 . O7 . 2.097(4) yes
Fe2 . O2 . 2.073(4) yes
Fe3 . N15 . 2.265(6) yes
Fe3 . O235 . 2.039(4) yes
Fe3 . O335 . 1.995(4) yes
Fe3 . O102 . 1.944(4) yes
Fe3 . O31 . 2.038(4) yes
Fe3 . O2 . 1.936(4) yes
Fe4 . O237 . 1.975(4) yes
Fe4 . O334 . 1.998(4) yes
Fe4 . O12 . 1.923(4) yes
Fe4 . N92 . 2.164(5) yes
Fe4 . O29 . 2.073(4) yes
Fe4 . O2 . 1.981(4) yes
Fe5 . O129 . 2.060(4) yes
Fe5 . N17 . 2.289(5) yes
Fe5 . O237 . 1.992(4) yes
Fe5 . O337 . 2.022(4) yes
Fe5 . O103 . 1.946(5) yes
Fe5 . O3 . 1.943(4) yes
Fe6 . O119 . 2.058(4) yes
Fe6 . O236 . 1.984(4) yes
Fe6 . O434 . 2.002(4) yes
Fe6 . O13 . 1.930(4) yes
Fe6 . N93 . 2.175(5) yes
Fe6 . O3 . 1.973(4) yes
Fe7 . O118 . 2.044(5) yes
Fe7 . N16 . 2.279(5) yes
Fe7 . O236 . 1.988(4) yes
Fe7 . O336 . 2.011(4) yes
Fe7 . O101 . 1.962(4) yes
Fe7 . O7 . 1.919(4) yes
Fe8 . O128 . 2.062(4) yes
Fe8 . O335 . 1.963(4) yes
Fe8 . O234 . 1.986(4) yes
Fe8 . O11 . 1.926(4) yes
Fe8 . N91 . 2.173(5) yes
Fe8 . O7 . 1.985(4) yes
C18 . C28 . 1.492(9) yes
C18 . O118 . 1.257(7) yes
C18 . O128 . 1.273(7) yes
C28 . H281 . 0.959 no
C28 . H282 . 0.957 no
C28 . H283 . 0.976 no
C19 . C29 . 1.502(8) yes
C19 . O119 . 1.252(7) yes
C19 . O129 . 1.256(7) yes
C29 . H291 . 0.949 no
C29 . H292 . 0.963 no
C29 . H293 . 0.932 no
N17 . C217 . 1.505(7) yes
N17 . C317 . 1.479(8) yes
N17 . C417 . 1.483(8) yes
C217 . C227 . 1.506(9) yes
C217 . H2171 . 0.964 no
C217 . H2172 . 0.968 no
C227 . O237 . 1.425(6) yes
C227 . H2271 . 0.960 no
C227 . H2272 . 0.974 no
C317 . C327 . 1.524(9) yes
C317 . H3171 . 0.962 no
C317 . H3172 . 0.981 no
C327 . O337 . 1.409(7) yes
C327 . H3271 . 0.985 no
C327 . H3272 . 0.962 no
C417 . C427 . 1.499(11) yes
C417 . H4171 . 0.974 no
C417 . H4172 . 0.975 no
C427 . O437 . 1.430(9) yes
C427 . H4271 . 0.993 no
C427 . H4272 . 0.982 no
O437 . H8655 . 0.838 no
N16 . C216 . 1.497(8) yes
N16 . C316 . 1.493(8) yes
N16 . C416 . 1.503(7) yes
C216 . C226 . 1.504(9) yes
C216 . H2161 . 0.964 no
C216 . H2162 . 0.972 no
C226 . O236 . 1.425(7) yes
C226 . H2261 . 0.990 no
C226 . H2262 . 0.959 no
C316 . C326 . 1.521(8) yes
C316 . H3161 . 0.968 no
C316 . H3162 . 0.964 no
C326 . O336 . 1.421(6) yes
C326 . H3261 . 0.969 no
C326 . H3262 . 0.998 no
C416 . C426 . 1.495(10) yes
C416 . H4161 . 0.967 no
C416 . H4162 . 0.972 no
C426 . O436 . 1.428(8) yes
C426 . H4261 . 0.966 no
C426 . H4262 . 0.968 no
O436 . H1 . 0.838 no
N15 . C215 . 1.491(8) yes
N15 . C315 . 1.506(8) yes
N15 . C415 . 1.487(9) yes
C215 . C225 . 1.503(10) yes
C215 . H2151 . 0.973 no
C215 . H2152 . 0.970 no
C225 . O235 . 1.420(8) yes
C225 . H2251 . 0.947 no
C225 . H2252 . 0.961 no
C315 . C325 . 1.484(9) yes
C315 . H3151 . 0.978 no
C315 . H3152 . 0.968 no
C325 . O335 . 1.429(7) yes
C325 . H3251 . 0.986 no
C325 . H3252 . 0.951 no
C415 . C425 . 1.525(10) yes
C415 . H4151 . 0.970 no
C415 . H4152 . 0.972 no
C425 . O435 . 1.431(9) yes
C425 . H4251 . 0.972 no
C425 . H4252 . 0.970 no
O435 . H8654 . 0.839 no
N14 . C214 . 1.448(8) yes
N14 . C314 . 1.459(7) yes
N14 . C414 . 1.457(8) yes
C214 . C224 . 1.490(9) yes
C214 . H2141 . 0.967 no
C214 . H2142 . 0.975 no
C224 . O234 . 1.424(6) yes
C224 . H2241 . 0.982 no
C224 . H2242 . 0.986 no
C314 . C324 . 1.514(8) yes
C314 . H3141 . 0.961 no
C314 . H3142 . 0.977 no
C324 . O334 . 1.411(7) yes
C324 . H3241 . 0.968 no
C324 . H3242 . 0.968 no
C414 . C424 . 1.512(8) yes
C414 . H4141 . 0.978 no
C414 . H4142 . 0.996 no
C424 . O434 . 1.423(7) yes
C424 . H4241 . 0.979 no
C424 . H4242 . 0.973 no
O13 . C23 . 1.326(8) yes
C23 . C33 . 1.402(9) yes
C23 . C73 . 1.417(9) yes
C33 . C43 . 1.373(10) yes
C33 . H331 . 0.951 no
C43 . C53 . 1.388(11) yes
C43 . H431 . 0.940 no
C53 . C63 . 1.378(11) yes
C53 . H531 . 0.941 no
C63 . C73 . 1.394(10) yes
C63 . H631 . 0.934 no
C73 . C83 . 1.476(10) yes
C83 . N93 . 1.267(8) yes
C83 . C813 . 1.496(9) yes
N93 . O103 . 1.375(6) yes
C813 . C823 . 1.378(13) yes
C813 . C863 . 1.367(12) yes
C823 . C833 . 1.406(15) yes
C823 . H8231 . 0.935 no
C833 . C843 . 1.377(18) yes
C833 . H8331 . 0.930 no
C843 . C853 . 1.316(16) yes
C843 . H8431 . 0.939 no
C853 . C863 . 1.383(11) yes
C853 . H8531 . 0.929 no
C863 . H8631 . 0.929 no
O12 . C22 . 1.325(7) yes
C22 . C32 . 1.401(9) yes
C22 . C72 . 1.404(9) yes
C32 . C42 . 1.386(9) yes
C32 . H321 . 0.909 no
C42 . C52 . 1.381(11) yes
C42 . H421 . 0.925 no
C52 . C62 . 1.382(10) yes
C52 . H521 . 0.932 no
C62 . C72 . 1.405(9) yes
C62 . H621 . 0.924 no
C72 . C82 . 1.473(9) yes
C82 . N92 . 1.304(7) yes
C82 . C812 . 1.497(8) yes
N92 . O102 . 1.356(6) yes
C812 . C822 . 1.383(10) yes
C812 . C862 . 1.376(10) yes
C822 . C832 . 1.375(10) yes
C822 . H8221 . 0.934 no
C832 . C842 . 1.372(12) yes
C832 . H8321 . 0.943 no
C842 . C852 . 1.376(13) yes
C842 . H8421 . 0.942 no
C852 . C862 . 1.390(11) yes
C852 . H8521 . 0.928 no
C862 . H8621 . 0.938 no
O11 . C21 . 1.316(8) yes
C21 . C31 . 1.422(8) yes
C21 . C71 . 1.410(9) yes
C31 . C41 . 1.368(10) yes
C31 . H311 . 0.928 no
C41 . C51 . 1.372(11) yes
C41 . H411 . 0.926 no
C51 . C61 . 1.372(10) yes
C51 . H511 . 0.944 no
C61 . C71 . 1.393(9) yes
C61 . H611 . 0.930 no
C71 . C81 . 1.484(8) yes
C81 . N91 . 1.285(8) yes
C81 . C811 . 1.498(8) yes
N91 . O101 . 1.383(6) yes
C811 . C821 . 1.391(9) yes
C811 . C861 . 1.376(9) yes
C821 . C831 . 1.372(10) yes
C821 . H8211 . 0.928 no
C831 . C841 . 1.382(11) yes
C831 . H8311 . 0.953 no
C841 . C851 . 1.388(10) yes
C841 . H8411 . 0.923 no
C851 . C861 . 1.387(9) yes
C851 . H8511 . 0.949 no
C861 . H8611 . 0.936 no
O29 . C30 . 1.251(7) yes
C30 . O31 . 1.260(7) yes
C30 . C865 . 1.502(9) yes
C865 . H8651 . 0.962 no
C865 . H8652 . 0.957 no
C865 . H8653 . 0.935 no
